data_7245923
loop_
_publ_author_name
'Li, Yun-Lan'
'Huang, Zhong-Ming'
'Wang, Hai-Ling'
'Zhu, Zhong-Hong'
'Liang, Fu-Pei'
'Zou, Hua-Hong'

_publ_section_title
;
 Double butterfly-shaped octanuclear dysprosium clusters: structure,
 magnetism and assembly mechanism
;
_journal_issue 2
_journal_name_full CrystEngComm
_journal_page_first 225
_journal_page_last 232
_journal_paper_doi 10.1039/D2CE01506D
_journal_volume 25
_journal_year 2023
_chemical_formula_moiety 'C84 H122 Dy8 N16 O40, 12(C H4 O)'
_chemical_formula_sum 'C92 H158.39 Dy8 N18 O52'
_chemical_formula_weight 3648.75
_space_group_crystal_system triclinic
_space_group_IT_number 2
_space_group_name_Hall '-P 1'
_space_group_name_H-M_alt 'P -1'
_atom_sites_solution_hydrogens mixed
_atom_sites_solution_primary iterative
_audit_creation_date 2022-11-03
_audit_creation_method
;
Olex2 1.3
(compiled 2020.02.04 svn.rd84adfe8 for OlexSys, GUI svn.r6032)
;
_audit_update_record
;
2022-11-04 deposited with the CCDC.	2022-11-28 downloaded from the CCDC.
;
_cell_angle_alpha 82.531(2)
_cell_angle_beta 75.268(2)
_cell_angle_gamma 82.046(2)
_cell_formula_units_Z 1
_cell_length_a 14.1647(4)
_cell_length_b 14.3993(3)
_cell_length_c 16.7338(4)
_cell_measurement_reflns_used 25165
_cell_measurement_temperature 99.99(10)
_cell_measurement_theta_max 75.4940
_cell_measurement_theta_min 2.7360
_cell_volume 3253.05(14)
_computing_cell_refinement 'CrysAlisPro 1.171.41.123a (Rigaku OD, 2022)'
_computing_data_collection 'CrysAlisPro 1.171.41.123a (Rigaku OD, 2022)'
_computing_data_reduction 'CrysAlisPro 1.171.41.123a (Rigaku OD, 2022)'
_computing_molecular_graphics 'Olex2 1.3 (Dolomanov et al., 2009)'
_computing_publication_material 'Olex2 1.3 (Dolomanov et al., 2009)'
_computing_structure_refinement 'SHELXL 2014/7 (Sheldrick, 2015)'
_computing_structure_solution 'olex2.solve 1.3 (Bourhis et al., 2015)'
_diffrn_ambient_environment N~2~
_diffrn_ambient_temperature 99.99(10)
_diffrn_detector 'Hybrid Pixel Array Detector'
_diffrn_detector_area_resol_mean 10.0000
_diffrn_detector_type HyPix
_diffrn_measured_fraction_theta_full 0.997
_diffrn_measured_fraction_theta_max 0.962
_diffrn_measurement_details
;
List of Runs (angles in degrees, time in seconds):

  # Type    Start    End  Width  t~exp~   \w     \q     \k     \f   Frames
#--------------------------------------------------------------------------
  1  \w   -122.00 -16.00   0.50    4.50    --  -43.05 -23.00 -85.00  212
  2  \w    -29.00  37.00   0.50    4.50    --  -43.05  23.00  79.00  132
  3  \w     16.00 124.00   0.50    4.50    --   43.05  23.00  79.00  216
  4  \w   -171.00 -63.00   0.50   11.00    --  -90.25 -23.00 -85.00  216
  5  \w     82.00 178.00   0.50   11.00    --  109.26  23.00  79.00  192
  6  \w    -60.00 -21.00   0.50    4.50    --  -43.05  57.00  30.00   78
  7  \w    -41.00  33.00   0.50    4.50    --  -43.05  37.00 150.00  148
  8  \w    -19.00  28.00   0.50    4.50    --  -43.05  57.00  30.00   94
  9  \w    -27.00  37.00   0.50    4.50    --  -43.05  19.00 -90.00  128
 10  \w    -86.00 -41.00   0.50    4.50    --  -43.05 125.00-180.00   90
 11  \w     44.00  96.00   0.50    4.50    --   43.05-125.00-180.00  104
 12  \w    -28.00  -2.00   0.50    4.50    --   43.05 -23.00 -85.00   52
 13  \w    -49.00 -18.00   0.50   11.00    --  -90.25  45.00  60.00   62
 14  \w    -57.00 -23.00   0.50   11.00    --  -90.25  61.00 -90.00   68
 15  \w    -55.00 -16.00   0.50   11.00    --  -90.25  77.00-150.00   78
 16  \w   -106.00 -64.00   0.50   11.00    --  -90.25  77.00-150.00   84
 17  \w    -59.00 -27.00   0.50   11.00    --  -90.25  61.00  90.00   64
 18  \w    -65.00 -23.00   0.50   11.00    --  -90.25  61.00 -60.00   84
 19  \w     36.00  69.00   0.50   11.00    --  109.26-125.00 150.00   66
 20  \w     58.00  86.00   0.50   11.00    --  109.26-156.00 -48.11   56
 21  \w     40.00 104.00   0.50   11.00    --  109.26 -94.00  30.00  128
 22  \w     37.00  70.00   0.50   11.00    --  109.26 -61.00-180.00   66
 23  \w     75.00 167.00   0.50   11.00    --  109.26   0.00-120.00  184
 24  \w     33.00  64.00   0.50   11.00    --  109.26   0.00-120.00   62
 25  \w     57.00 100.00   0.50   11.00    --  109.26 -94.00 -60.00   86
 26  \w     87.00 159.00   0.50   11.00    --  109.26  45.00-180.00  144
 27  \w     71.00  99.00   0.50   11.00    --  109.26 -94.00 150.00   56
 28  \w     35.00  60.00   0.50   11.00    --  109.26 -61.00-120.00   50
 29  \w     35.00  60.00   0.50   11.00    --  109.26 -61.00  90.00   50
 30  \w     87.00 178.00   0.50   11.00    --  109.26  45.00 150.00  182
 31  \w     34.00 107.00   0.50   11.00    --  109.26-106.00  23.38  146
 32  \w     45.00  73.00   0.50   11.00    --  109.26 -94.00  60.00   56
 33  \w    115.00 143.00   0.50   11.00    --  109.26  77.00 -60.00   56
 34  \w     81.00 107.00   0.50   11.00    --  109.26-105.00-105.08   52
 35  \w     37.00 108.00   0.50   11.00    --  109.26-125.00 -30.00  142
 36  \w     37.00  84.00   0.50   11.00    --  109.26-125.00  30.00   94
 37  \w     43.00  69.00   0.50   11.00    --  109.26 -61.00 150.00   52
 38  \w     84.00 111.00   0.50   11.00    --  109.26  77.00 -60.00   54
 39  \w     97.00 177.00   0.50   11.00    --  109.26 125.00-150.00  160
 40  \w     41.00 104.00   0.50   11.00    --  109.26 -77.00 120.00  126
 41  \w     70.00 109.00   0.50   11.00    --  109.26-114.00-109.34   78
 42  \w     82.00 111.00   0.50   11.00    --  109.26-125.00 150.00   58
 43  \w     39.00  77.00   0.50   11.00    --  109.26-105.00-105.08   76
 44  \w     47.00  75.00   0.50   11.00    --  109.26-109.00 -15.62   56
 45  \w     77.00 107.00   0.50   11.00    --  109.26-109.00 -15.62   60
 46  \w     36.00  58.00   0.50   11.00    --  109.26 -61.00  60.00   44
;
_diffrn_measurement_device 'four-circle diffractometer'
_diffrn_measurement_device_type 'XtaLAB Synergy, Dualflex, HyPix'
_diffrn_measurement_method '\w scans'
_diffrn_orient_matrix_type 'CrysAlisPro convention (1999,Acta A55,543-557)'
_diffrn_orient_matrix_UB_11 0.1109783000
_diffrn_orient_matrix_UB_12 -0.0301949000
_diffrn_orient_matrix_UB_13 -0.0289944000
_diffrn_orient_matrix_UB_21 0.0210489000
_diffrn_orient_matrix_UB_22 0.1019069000
_diffrn_orient_matrix_UB_23 0.0010977000
_diffrn_orient_matrix_UB_31 0.0064727000
_diffrn_orient_matrix_UB_32 -0.0221068000
_diffrn_orient_matrix_UB_33 0.0911555000
_diffrn_radiation_monochromator mirror
_diffrn_radiation_probe x-ray
_diffrn_radiation_type 'Cu K\a'
_diffrn_radiation_wavelength 1.54184
_diffrn_reflns_av_R_equivalents 0.0575
_diffrn_reflns_av_unetI/netI 0.0398
_diffrn_reflns_Laue_measured_fraction_full 0.997
_diffrn_reflns_Laue_measured_fraction_max 0.962
_diffrn_reflns_limit_h_max 17
_diffrn_reflns_limit_h_min -17
_diffrn_reflns_limit_k_max 17
_diffrn_reflns_limit_k_min -18
_diffrn_reflns_limit_l_max 20
_diffrn_reflns_limit_l_min -16
_diffrn_reflns_number 39484
_diffrn_reflns_point_group_measured_fraction_full 0.997
_diffrn_reflns_point_group_measured_fraction_max 0.962
_diffrn_reflns_theta_full 67.684
_diffrn_reflns_theta_max 75.960
_diffrn_reflns_theta_min 2.744
_diffrn_source 'micro-focus sealed X-ray tube'
_diffrn_source_type 'PhotonJet (Cu) X-ray Source'
_exptl_absorpt_coefficient_mu 24.866
_exptl_absorpt_correction_T_max 1.00000
_exptl_absorpt_correction_T_min 0.22931
_exptl_absorpt_correction_type multi-scan
_exptl_absorpt_process_details
;
CrysAlisPro 1.171.41.123a (Rigaku Oxford Diffraction, 2022)
Empirical absorption correction using spherical harmonics,
implemented in SCALE3 ABSPACK scaling algorithm.
;
_exptl_crystal_colour brown
_exptl_crystal_density_diffrn 1.863
_exptl_crystal_description block
_exptl_crystal_F_000 1780
_refine_diff_density_max 8.593
_refine_diff_density_min -11.699
_refine_diff_density_rms 0.432
_refine_ls_extinction_method none
_refine_ls_goodness_of_fit_ref 1.098
_refine_ls_hydrogen_treatment mixed
_refine_ls_matrix_type full
_refine_ls_number_parameters 807
_refine_ls_number_reflns 13042
_refine_ls_number_restraints 3166
_refine_ls_restrained_S_all 1.028
_refine_ls_R_factor_all 0.1075
_refine_ls_R_factor_gt 0.1024
_refine_ls_shift/su_max 0.001
_refine_ls_shift/su_mean 0.000
_refine_ls_structure_factor_coef Fsqd
_refine_ls_weighting_details 'w=1/[\s^2^(Fo^2^)+(0.1783P)^2^+106.7234P] where P=(Fo^2^+2Fc^2^)/3'
_refine_ls_weighting_scheme calc
_refine_ls_wR_factor_gt 0.2773
_refine_ls_wR_factor_ref 0.2811
_reflns_Friedel_coverage 0.000
_reflns_number_gt 11961
_reflns_number_total 13042
_reflns_threshold_expression 'I > 2\s(I)'
_cod_data_source_file d2ce01506d2.cif
_cod_data_source_block 20221027-lfp-lyl-711-6-4_auto
_cod_depositor_comments 'Adding full bibliography for 7245922--7245923.cif.'
_cod_database_code 7245923
_shelx_shelxl_version_number 2014/7
_chemical_oxdiff_formula 'C H O N Dy'
_shelx_space_group_comment
;
The symmetry employed for this shelxl refinement is uniquely defined
by the following loop, which should always be used as a source of
symmetry information in preference to the above space-group names.
They are only intended as comments.
;
_reflns_odcompleteness_completeness 99.84
_reflns_odcompleteness_iscentric 1
_reflns_odcompleteness_theta 66.97
_olex2_refinement_description
;
1. Fixed Uiso
 At 1.2 times of:
  All C(H) groups, All C(H,H) groups, All N(H) groups
 At 1.5 times of:
  All C(H,H,H) groups, All O(H) groups, All O(H,H) groups
2. Restrained distances
 O12-H12
 0.87 with sigma of 0.01
 O9-H9
 0.87 with sigma of 0.01
 O13-H13
 0.87 with sigma of 0.01
 H25-H60
 2.1 with sigma of 0.1
 C83-H9
 1.914743 with sigma of 0.02
 C23-H12
 1.917792 with sigma of 0.02
 Dy3-H12
 2.855657 with sigma of 0.02
 Dy1-H9
 2.926511 with sigma of 0.02
 C25-H13
 1.895994 with sigma of 0.02
 Dy3-H13
 2.94855 with sigma of 0.02
3. Uiso/Uaniso restraints and constraints
O60 \\sim O25 \\sim O24 \\sim O23 \\sim O21 \\sim O22: within 6.8A with sigma
of 0.01 and sigma for terminal atoms of 0.02 within 6.8A
O8 \\sim O11 \\sim O6 \\sim O4 \\sim O10 \\sim O3 \\sim O1 \\sim O12 \\sim O20
\\sim O5 \\sim O14 \\sim O7 \\sim O2 \\sim O9 \\sim O13 \\sim O18 \\sim O17
\\sim O15 \\sim O25 \\sim O19 \\sim O60 \\sim O22 \\sim O16 \\sim O21 \\sim O23
\\sim O24: within 6.8A with sigma of 0.01 and sigma for terminal atoms of 0.02
within 6.8A
C35 \\sim C75 \\sim C41 \\sim C37 \\sim C84 \\sim C71 \\sim C53 \\sim C39 \\sim
C27 \\sim C19 \\sim C9 \\sim C73 \\sim C5 \\sim C77 \\sim C81 \\sim C12 \\sim
C20 \\sim C14 \\sim C36 \\sim C16 \\sim C26 \\sim C28 \\sim C32 \\sim C24 \\sim
C34 \\sim C30 \\sim C18 \\sim C38 \\sim C22 \\sim C40 \\sim C42 \\sim C51 \\sim
C83 \\sim C45 \\sim C13 \\sim C21 \\sim C80 \\sim C3 \\sim C76 \\sim C49 \\sim
C82 \\sim C25 \\sim C43 \\sim C11 \\sim C23 \\sim C74 \\sim C8 \\sim C1: within
6.1A with sigma of 0.01 and sigma for terminal atoms of 0.02 within 6.1A
Uanis(C35) \\sim Ueq, Uanis(C75) \\sim Ueq, Uanis(C41) \\sim Ueq, Uanis(C37)
\\sim Ueq, Uanis(C84) \\sim Ueq, Uanis(C71) \\sim Ueq, Uanis(C53) \\sim Ueq,
Uanis(C39) \\sim Ueq, Uanis(C27) \\sim Ueq, Uanis(C19) \\sim Ueq, Uanis(C9)
\\sim Ueq, Uanis(C73) \\sim Ueq, Uanis(C5) \\sim Ueq, Uanis(C77) \\sim Ueq,
Uanis(C81) \\sim Ueq, Uanis(C12) \\sim Ueq, Uanis(C20) \\sim Ueq, Uanis(C14)
\\sim Ueq, Uanis(C36) \\sim Ueq, Uanis(C16) \\sim Ueq, Uanis(C26) \\sim Ueq,
Uanis(C28) \\sim Ueq, Uanis(C32) \\sim Ueq, Uanis(C24) \\sim Ueq, Uanis(C34)
\\sim Ueq, Uanis(C30) \\sim Ueq, Uanis(C18) \\sim Ueq, Uanis(C38) \\sim Ueq,
Uanis(C22) \\sim Ueq, Uanis(C40) \\sim Ueq, Uanis(C42) \\sim Ueq, Uanis(C51)
\\sim Ueq, Uanis(C83) \\sim Ueq, Uanis(C45) \\sim Ueq, Uanis(C13) \\sim Ueq,
Uanis(C21) \\sim Ueq, Uanis(C80) \\sim Ueq, Uanis(C3) \\sim Ueq, Uanis(C76)
\\sim Ueq, Uanis(C49) \\sim Ueq, Uanis(C82) \\sim Ueq, Uanis(C25) \\sim Ueq,
Uanis(C43) \\sim Ueq, Uanis(C11) \\sim Ueq, Uanis(C23) \\sim Ueq, Uanis(C74)
\\sim Ueq: with sigma of 0.001 and sigma for terminal atoms of 0.002
Uanis(Dy1) \\sim Ueq, Uanis(Dy2) \\sim Ueq, Uanis(Dy4) \\sim Ueq, Uanis(Dy3)
\\sim Ueq: with sigma of 0.00001 and sigma for terminal atoms of 0.00002
Uanis(O1) \\sim Ueq: with sigma of 0.001 and sigma for terminal atoms of 0.002
Uanis(N2) \\sim Ueq: with sigma of 0.001 and sigma for terminal atoms of 0.002
Uanis(O13) \\sim Ueq: with sigma of 0.001 and sigma for terminal atoms of 0.002
Uanis(O8) \\sim Ueq: with sigma of 0.0001 and sigma for terminal atoms of 0.0002
Uanis(N4) \\sim Ueq: with sigma of 0.001 and sigma for terminal atoms of 0.002
Uanis(O9) \\sim Ueq: with sigma of 0.0068 and sigma for terminal atoms of 0.0136
Uanis(C1) \\sim Ueq, Uanis(O24) \\sim Ueq: with sigma of 0.001 and sigma for
terminal atoms of 0.002
Uanis(O12) \\sim Ueq, Uanis(O16) \\sim Ueq: with sigma of 0.001 and sigma for
terminal atoms of 0.002
Uanis(O24) \\sim Ueq: with sigma of 0.0001 and sigma for terminal atoms of
0.0002
Uanis(N5) \\sim Ueq: with sigma of 0.001 and sigma for terminal atoms of 0.002
4.a Rotating group:
 O10(H10A,H10B)
4.b Secondary CH2 refined with riding coordinates:
 C28(H28A,H28B), C24(H24A,H24B), C22(H22A,H22B), C13(H13A,H13B)
4.c Aromatic/amide H refined with riding coordinates:
 N3(H3), N4(H4), C35(H35), C75(H75), C84(H84), C27(H27), C5(H5), C77(H77),
 C81(H81), C20(H20), C14(H14), C36(H36), C16(H16), C32(H32), C30(H30), C40(H40),
  C51(H51), C45(H45)
4.d Idealised Me refined as rotating group:
 C38(H38A,H38B,H38C), C42(H42A,H42B,H42C), C83(H83A,H83B,H83C), C21(H21A,H21B,
 H21C), C80(H80A,H80B,H80C), C3(H3A,H3B,H3C), C76(H76A,H76B,H76C), C49(H49A,
 H49B,H49C), C82(H82A,H82B,H82C), C25(H25A,H25B,H25C), C43(H43A,H43B,H43C),
 C11(H11A,H11B,H11C), C23(H23A,H23B,H23C), C74(H74A,H74B,H74C), C8(H8A,H8B,H8C),
  C1(H1A,H1B,H1C)
4.e Idealised tetrahedral OH refined as rotating group:
 O25(H25), O60(H60), O22(H22), O21(H21), O23(H23), O24(H24)
;
_olex2_submission_special_instructions 'No special instructions were received'
_oxdiff_exptl_absorpt_empirical_details
;
Empirical correction (ABSPACK) includes:
- Absorption correction using spherical harmonics
- Frame scaling
;
_oxdiff_exptl_absorpt_empirical_full_max 3.167
_oxdiff_exptl_absorpt_empirical_full_min 0.416

loop_
_space_group_symop_operation_xyz
'x, y, z'
'-x, -y, -z'

loop_
_atom_site_label
_atom_site_type_symbol
_atom_site_fract_x
_atom_site_fract_y
_atom_site_fract_z
_atom_site_U_iso_or_equiv
_atom_site_adp_type
_atom_site_occupancy
_atom_site_site_symmetry_order
_atom_site_calc_flag
_atom_site_refinement_flags_posn
_atom_site_refinement_flags_adp
_atom_site_refinement_flags_occupancy
_atom_site_disorder_assembly
_atom_site_disorder_group
Dy1 Dy 0.54530(4) 0.55784(4) 0.56859(4) 0.00563(18) Uani 1 1 d D U . . .
Dy2 Dy 0.44062(4) 0.70015(4) 0.39682(4) 0.00605(18) Uani 1 1 d . U . . .
Dy4 Dy 0.67881(4) 0.56194(4) 0.34226(4) 0.00647(18) Uani 1 1 d . U . . .
Dy3 Dy 0.66490(4) 0.82538(4) 0.28122(4) 0.00895(19) Uani 1 1 d D U . . .
O8 O 0.5317(6) 0.5711(6) 0.4367(5) 0.0103(10) Uani 1 1 d . U . . .
O11 O 0.5359(6) 0.8154(6) 0.4011(5) 0.0125(11) Uani 1 1 d . U . . .
O6 O 0.3734(6) 0.7994(6) 0.3060(6) 0.0146(12) Uani 1 1 d . U . . .
O4 O 0.4053(6) 0.5546(6) 0.6820(5) 0.0115(13) Uani 1 1 d . U . . .
O10 O 0.6203(6) 0.7074(6) 0.5163(6) 0.0140(14) Uani 1 1 d . U . . .
H10A H 0.5822 0.7457 0.4902 0.021 Uiso 1 1 d R U . . .
H10B H 0.6745 0.6963 0.4782 0.021 Uiso 1 1 d R U . . .
O3 O 0.6273(6) 0.4250(6) 0.6286(5) 0.0116(13) Uani 1 1 d . U . . .
O1 O 0.7682(6) 0.5577(6) 0.2100(6) 0.0147(12) Uani 1 1 d . U . . .
O12 O 0.5257(6) 0.8906(6) 0.2284(6) 0.0168(12) Uani 1 1 d D U . . .
H12 H 0.4701(12) 0.876(7) 0.261(5) 0.025 Uiso 1 1 d D U . . .
O20 O 0.7209(6) 0.8847(6) 0.3974(6) 0.0160(12) Uani 1 1 d . U . . .
O5 O 0.4136(6) 0.6851(6) 0.5448(5) 0.0132(12) Uani 1 1 d . U . . .
O14 O 0.7424(6) 0.7006(6) 0.3417(6) 0.0136(12) Uani 1 1 d . U . . .
O7 O 0.5801(6) 0.6892(6) 0.2845(5) 0.0129(12) Uani 1 1 d . U . . .
O2 O 0.7047(6) 0.5203(6) 0.4771(5) 0.0133(12) Uani 1 1 d . U . . .
O9 O 0.5998(6) 0.6215(6) 0.6727(6) 0.0153(13) Uani 1 1 d D U . . .
H9 H 0.615(10) 0.679(4) 0.662(3) 0.023 Uiso 1 1 d D U . . .
O13 O 0.7517(6) 0.7405(6) 0.1614(6) 0.0170(12) Uani 1 1 d D U . . .
H13 H 0.782(10) 0.685(5) 0.1717(14) 0.025 Uiso 1 1 d D U . . .
O18 O 0.6505(6) 0.9892(6) 0.3198(6) 0.0176(13) Uani 1 1 d . U . . .
O17 O 0.8277(6) 0.8895(6) 0.2267(6) 0.0182(13) Uani 1 1 d . U . . .
O15 O 0.7173(6) 0.9376(6) 0.1587(6) 0.0177(13) Uani 1 1 d . U . . .
O25 O 0.9328(7) 0.1807(7) 0.3559(7) 0.027(2) Uani 1 1 d . U . . .
H25 H 0.9681 0.2087 0.3762 0.040 Uiso 1 1 calc DR U . . .
N3 N 0.8539(7) 0.4332(7) 0.4263(6) 0.0088(19) Uani 1 1 d . . . . .
H3 H 0.9083 0.3990 0.4333 0.011 Uiso 1 1 calc R U . . .
N2 N 0.8314(7) 0.4600(7) 0.3479(6) 0.0107(19) Uani 1 1 d . U . . .
N5 N 0.2775(7) 0.7665(7) 0.4724(6) 0.0101(19) Uani 1 1 d . U . . .
O19 O 0.7118(8) 1.0335(7) 0.4146(6) 0.0259(18) Uani 1 1 d . U . . .
O60 O 1.0101(7) 0.2905(7) 0.4315(7) 0.027(2) Uani 1 1 d . U . . .
H60 H 0.9985 0.2595 0.4784 0.041 Uiso 1 1 calc DR U . . .
O22 O 0.6152(7) 0.7997(7) 0.6856(7) 0.0253(18) Uani 1 1 d . U . . .
H22 H 0.6546 0.8247 0.6448 0.038 Uiso 1 1 calc R U . . .
N4 N 0.2589(7) 0.7556(7) 0.5588(6) 0.0099(19) Uani 1 1 d . U . . .
H4 H 0.2008 0.7746 0.5895 0.012 Uiso 1 1 calc R U . . .
O16 O 0.8583(7) 0.9921(7) 0.1177(7) 0.0272(19) Uani 1 1 d . U . . .
N1 N 0.9035(8) 0.4312(7) -0.0506(7) 0.015(2) Uani 1 1 d . . . . .
O21 O 0.7425(8) 0.8848(7) 0.5637(7) 0.0296(19) Uani 1 1 d . U . . .
H21 H 0.7498 0.8885 0.5120 0.044 Uiso 1 1 calc R U . . .
N7 N 0.6948(8) 0.9711(7) 0.3781(7) 0.017(2) Uani 1 1 d . . . . .
N6 N 0.1774(8) 0.9402(8) 0.1202(7) 0.019(2) Uani 1 1 d . . . . .
N8 N 0.8032(8) 0.9407(8) 0.1672(7) 0.018(2) Uani 1 1 d . . . . .
C35 C 0.8381(9) 0.4969(9) 0.0813(8) 0.0173(16) Uani 1 1 d . U . . .
H35 H 0.7967 0.5431 0.0565 0.021 Uiso 1 1 calc R U . . .
C75 C 0.2001(9) 0.7962(9) 0.4438(8) 0.0159(15) Uani 1 1 d . U . . .
H75 H 0.1385 0.7990 0.4833 0.019 Uiso 1 1 calc R U . . .
C41 C 0.8321(9) 0.4955(9) 0.1661(9) 0.0172(15) Uani 1 1 d . U . . .
C37 C 0.7184(8) 0.4191(8) 0.6389(8) 0.0127(15) Uani 1 1 d . U . . .
C84 C 0.7362(8) 0.3870(8) 0.7172(8) 0.0128(16) Uani 1 1 d . U . . .
H84 H 0.6832 0.3706 0.7622 0.015 Uiso 1 1 calc R U . . .
C71 C 0.9033(9) 0.4324(9) 0.0311(9) 0.0169(16) Uani 1 1 d . U . . .
C53 C 0.7995(8) 0.4408(8) 0.5721(8) 0.0132(16) Uani 1 1 d . U . . .
C39 C 0.3603(8) 0.6283(9) 0.7226(8) 0.0132(15) Uani 1 1 d . U . . .
C27 C 0.1062(9) 0.8536(9) 0.3408(8) 0.0170(16) Uani 1 1 d . U . . .
H27 H 0.0479 0.8478 0.3835 0.020 Uiso 1 1 calc R U . . .
C19 C 0.7835(8) 0.4658(9) 0.4872(8) 0.0129(15) Uani 1 1 d . U . . .
C9 C 0.2843(9) 0.8290(9) 0.2929(8) 0.0159(15) Uani 1 1 d . U . . .
C73 C 0.3170(8) 0.7110(8) 0.6822(8) 0.0132(16) Uani 1 1 d . U . . .
C5 C 0.8308(9) 0.3790(9) 0.7296(8) 0.0160(17) Uani 1 1 d . U . . .
H5 H 0.8418 0.3570 0.7829 0.019 Uiso 1 1 calc R U . . .
C77 C 0.9678(9) 0.3670(9) 0.0682(9) 0.0184(16) Uani 1 1 d . U . . .
H77 H 1.0145 0.3242 0.0358 0.022 Uiso 1 1 calc R U . . .
C81 C 0.3456(9) 0.6249(9) 0.8099(8) 0.0147(16) Uani 1 1 d . U . . .
H81 H 0.3713 0.5705 0.8394 0.018 Uiso 1 1 calc R U . . .
C12 C 0.3276(9) 0.7176(9) 0.5921(8) 0.0134(15) Uani 1 1 d . U . . .
C20 C 0.8937(9) 0.4319(9) 0.5867(8) 0.0143(16) Uani 1 1 d . U . . .
H20 H 0.9478 0.4461 0.5419 0.017 Uiso 1 1 calc R U . . .
C14 C 0.0977(9) 0.8897(9) 0.2632(9) 0.0178(16) Uani 1 1 d . U . . .
H14 H 0.0344 0.9089 0.2534 0.021 Uiso 1 1 calc R U . . .
C36 C 0.2757(9) 0.8659(9) 0.2142(9) 0.0172(16) Uani 1 1 d . U . . .
H36 H 0.3337 0.8692 0.1708 0.021 Uiso 1 1 calc R U . . .
C16 C 0.9621(9) 0.3662(9) 0.1513(9) 0.0182(16) Uani 1 1 d . U . . .
H16 H 1.0046 0.3209 0.1757 0.022 Uiso 1 1 calc R U . . .
C26 C 0.8959(9) 0.4295(9) 0.2024(8) 0.0153(15) Uani 1 1 d . U . . .
C28 C 0.9749(9) 0.3670(9) -0.1038(9) 0.0180(17) Uani 1 1 d . U . . .
H28A H 1.0400 0.3655 -0.0917 0.022 Uiso 1 1 calc R U . . .
H28B H 0.9809 0.3920 -0.1627 0.022 Uiso 1 1 calc R U . . .
C32 C 0.8959(9) 0.4192(9) 0.2884(8) 0.0171(15) Uani 1 1 d . U . . .
H32 H 0.9482 0.3784 0.3040 0.021 Uiso 1 1 calc R U . . .
C24 C 0.8357(10) 0.4957(10) -0.0894(9) 0.0212(17) Uani 1 1 d . U . . .
H24A H 0.8610 0.4997 -0.1504 0.025 Uiso 1 1 calc R U . . .
H24B H 0.8325 0.5594 -0.0718 0.025 Uiso 1 1 calc R U . . .
C34 C 0.1835(9) 0.8992(9) 0.1957(9) 0.0190(16) Uani 1 1 d . U . . .
C30 C 0.9096(9) 0.4034(9) 0.6639(8) 0.0162(17) Uani 1 1 d . U . . .
H30 H 0.9736 0.4001 0.6728 0.019 Uiso 1 1 calc R U . . .
C18 C 0.1983(9) 0.8243(9) 0.3610(8) 0.0157(15) Uani 1 1 d . U . . .
C38 C 0.8410(9) 0.6957(9) 0.3463(9) 0.019(2) Uani 1 1 d . U . . .
H38A H 0.8545 0.6438 0.3874 0.028 Uiso 1 1 calc R U . . .
H38B H 0.8525 0.7551 0.3629 0.028 Uiso 1 1 calc R U . . .
H38C H 0.8846 0.6846 0.2919 0.028 Uiso 1 1 calc R U . . .
C22 C 0.0839(9) 0.9751(9) 0.0995(9) 0.0193(17) Uani 1 1 d . U . . .
H22A H 0.0317 0.9392 0.1359 0.023 Uiso 1 1 calc R U . . .
H22B H 0.0883 0.9645 0.0413 0.023 Uiso 1 1 calc R U . . .
C40 C 0.2527(9) 0.7786(9) 0.8130(8) 0.0170(18) Uani 1 1 d . U . . .
H40 H 0.2172 0.8289 0.8435 0.020 Uiso 1 1 calc R U . . .
C42 C 0.9467(10) 0.2659(10) -0.0918(9) 0.022(2) Uani 1 1 d . U . . .
H42A H 0.9972 0.2265 -0.1282 0.033 Uiso 1 1 calc R U . . .
H42B H 0.8834 0.2664 -0.1057 0.033 Uiso 1 1 calc R U . . .
H42C H 0.9414 0.2402 -0.0338 0.033 Uiso 1 1 calc R U . . .
C51 C 0.2629(9) 0.7838(9) 0.7282(8) 0.0147(16) Uani 1 1 d . U . . .
H51 H 0.2329 0.8374 0.7007 0.018 Uiso 1 1 calc R U . . .
C83 C 0.5969(10) 0.5888(9) 0.7565(8) 0.019(2) Uani 1 1 d D U . . .
H83A H 0.6639 0.5785 0.7645 0.029 Uiso 1 1 calc R U . . .
H83B H 0.5673 0.5294 0.7706 0.029 Uiso 1 1 calc R U . . .
H83C H 0.5576 0.6358 0.7924 0.029 Uiso 1 1 calc R U . . .
C45 C 0.2944(9) 0.6997(9) 0.8531(9) 0.0170(18) Uani 1 1 d . U . . .
H45 H 0.2880 0.6965 0.9112 0.020 Uiso 1 1 calc R U . . .
C13 C 0.2657(10) 0.9514(10) 0.0513(9) 0.0201(17) Uani 1 1 d . U . . .
H13A H 0.3195 0.9661 0.0738 0.024 Uiso 1 1 calc R U . . .
H13B H 0.2509 1.0052 0.0115 0.024 Uiso 1 1 calc R U . . .
C21 C 0.4844(9) 0.8919(9) 0.4445(9) 0.019(2) Uani 1 1 d . U . . .
H21A H 0.4677 0.9440 0.4048 0.029 Uiso 1 1 calc R U . . .
H21B H 0.5257 0.9128 0.4761 0.029 Uiso 1 1 calc R U . . .
H21C H 0.4241 0.8722 0.4826 0.029 Uiso 1 1 calc R U . . .
C80 C 0.0565(11) 1.0794(11) 0.1099(10) 0.026(2) Uani 1 1 d . U . . .
H80A H 0.1132 1.1138 0.0831 0.040 Uiso 1 1 calc R U . . .
H80B H 0.0367 1.0884 0.1691 0.040 Uiso 1 1 calc R U . . .
H80C H 0.0018 1.1034 0.0841 0.040 Uiso 1 1 calc R U . . .
C3 C 0.7319(11) 0.4651(11) -0.0668(10) 0.028(2) Uani 1 1 d . U . . .
H3A H 0.6905 0.5081 -0.0974 0.043 Uiso 1 1 calc R U . . .
H3B H 0.7040 0.4669 -0.0070 0.043 Uiso 1 1 calc R U . . .
H3C H 0.7350 0.4009 -0.0814 0.043 Uiso 1 1 calc R U . . .
C76 C 0.5177(11) 0.8467(11) 0.6903(11) 0.030(2) Uani 1 1 d . U . . .
H76A H 0.4972 0.8393 0.6400 0.045 Uiso 1 1 calc R U . . .
H76B H 0.5174 0.9139 0.6951 0.045 Uiso 1 1 calc R U . . .
H76C H 0.4721 0.8190 0.7390 0.045 Uiso 1 1 calc R U . . .
C49 C 0.2996(11) 0.8638(11) 0.0057(10) 0.029(2) Uani 1 1 d . U . . .
H49A H 0.3612 0.8725 -0.0358 0.043 Uiso 1 1 calc R U . . .
H49B H 0.2494 0.8528 -0.0219 0.043 Uiso 1 1 calc R U . . .
H49C H 0.3101 0.8094 0.0455 0.043 Uiso 1 1 calc R U . . .
C82 C 0.9648(12) 0.0849(12) 0.3596(12) 0.036(3) Uani 1 1 d . U . . .
H82A H 0.9247 0.0524 0.3347 0.054 Uiso 1 1 calc R U . . .
H82B H 0.9587 0.0594 0.4177 0.054 Uiso 1 1 calc R U . . .
H82C H 1.0337 0.0753 0.3290 0.054 Uiso 1 1 calc R U . . .
C25 C 0.7654(12) 0.7619(11) 0.0742(10) 0.031(2) Uani 1 1 d D U . . .
H25A H 0.8075 0.7103 0.0457 0.047 Uiso 1 1 calc R U . . .
H25B H 0.7967 0.8203 0.0568 0.047 Uiso 1 1 calc R U . . .
H25C H 0.7016 0.7701 0.0600 0.047 Uiso 1 1 calc R U . . .
C43 C 1.1056(11) 0.3223(12) 0.4142(11) 0.031(3) Uani 1 1 d . U . . .
H43A H 1.1135 0.3694 0.3658 0.047 Uiso 1 1 calc R U . . .
H43B H 1.1561 0.2687 0.4025 0.047 Uiso 1 1 calc R U . . .
H43C H 1.1125 0.3504 0.4624 0.047 Uiso 1 1 calc R U . . .
C11 C 0.7723(14) 0.9663(13) 0.5851(12) 0.041(3) Uani 1 1 d . U . . .
H11A H 0.8327 0.9825 0.5451 0.062 Uiso 1 1 calc R U . . .
H11B H 0.7842 0.9539 0.6409 0.062 Uiso 1 1 calc R U . . .
H11C H 0.7205 1.0189 0.5842 0.062 Uiso 1 1 calc R U . . .
C23 C 0.5054(12) 0.9654(11) 0.1666(10) 0.033(2) Uani 1 1 d D U . . .
H23A H 0.5147 0.9395 0.1134 0.050 Uiso 1 1 calc R U . . .
H23B H 0.5503 1.0133 0.1602 0.050 Uiso 1 1 calc R U . . .
H23C H 0.4375 0.9939 0.1842 0.050 Uiso 1 1 calc R U . . .
O23 O 0.6663(13) 0.7890(13) 0.8338(11) 0.066(3) Uani 1 1 d . U . . .
H23 H 0.6283 0.8243 0.8672 0.099 Uiso 1 1 calc R U . . .
C74 C 0.7593(18) 0.8083(19) 0.8229(17) 0.068(5) Uani 1 1 d . U . . .
H74A H 0.8023 0.7741 0.7779 0.102 Uiso 1 1 calc R U . . .
H74B H 0.7810 0.7887 0.8743 0.102 Uiso 1 1 calc R U . . .
H74C H 0.7625 0.8762 0.8085 0.102 Uiso 1 1 calc R U . . .
C8 C 0.5552(11) 0.6705(11) 0.2084(10) 0.026(2) Uani 1 1 d . U . . .
H8A H 0.5001 0.6322 0.2231 0.039 Uiso 1 1 calc R U . . .
H8B H 0.6122 0.6365 0.1733 0.039 Uiso 1 1 calc R U . . .
H8C H 0.5367 0.7303 0.1780 0.039 Uiso 1 1 calc R U . . .
C1 C 0.5114(15) 0.6556(14) -0.0026(13) 0.046(3) Uani 1 1 d . U . . .
H1A H 0.4528 0.6599 -0.0245 0.069 Uiso 1 1 calc R U . . .
H1B H 0.4959 0.6301 0.0559 0.069 Uiso 1 1 calc R U . . .
H1C H 0.5642 0.6140 -0.0345 0.069 Uiso 1 1 calc R U . . .
O24 O 0.5499(13) 0.7703(13) -0.0113(12) 0.071(3) Uani 1 1 d . U . . .
H24 H 0.5004 0.8100 0.0007 0.106 Uiso 1 1 calc R U . . .

loop_
_atom_site_aniso_label
_atom_site_aniso_U_11
_atom_site_aniso_U_22
_atom_site_aniso_U_33
_atom_site_aniso_U_23
_atom_site_aniso_U_13
_atom_site_aniso_U_12
Dy1 0.0062(2) 0.0058(2) 0.0051(2) 0.00002(9) -0.00208(10) -0.00057(9)
Dy2 0.0065(2) 0.0061(2) 0.0055(2) 0.00030(9) -0.00207(10) -0.00049(9)
Dy4 0.0070(2) 0.0065(2) 0.0058(2) 0.00010(10) -0.00193(10) -0.00047(9)
Dy3 0.0092(2) 0.0087(2) 0.0086(2) 0.00053(10) -0.00238(10) -0.00096(9)
O8 0.0103(10) 0.0103(10) 0.0103(10) -0.00102(14) -0.0025(3) -0.00114(15)
O11 0.016(2) 0.010(2) 0.013(2) 0.000(2) -0.006(2) -0.0040(19)
O6 0.016(2) 0.015(2) 0.013(2) 0.002(2) -0.006(2) -0.003(2)
O4 0.016(3) 0.011(3) 0.010(3) -0.002(2) -0.005(2) -0.005(2)
O10 0.018(3) 0.011(3) 0.015(3) 0.000(3) -0.008(3) -0.002(3)
O3 0.016(3) 0.011(3) 0.011(3) -0.001(2) -0.008(2) -0.004(2)
O1 0.0155(14) 0.0147(14) 0.0140(14) -0.0009(9) -0.0040(9) -0.0014(9)
O12 0.0169(14) 0.0167(15) 0.0167(15) -0.0003(9) -0.0044(9) -0.0020(9)
O20 0.019(2) 0.013(2) 0.016(2) 0.001(2) -0.006(2) -0.002(2)
O5 0.015(2) 0.012(2) 0.013(2) 0.000(2) -0.005(2) -0.002(2)
O14 0.016(2) 0.011(2) 0.015(2) 0.002(2) -0.007(2) -0.0035(19)
O7 0.016(2) 0.012(2) 0.012(2) -0.001(2) -0.006(2) -0.0018(19)
O2 0.014(2) 0.012(2) 0.013(2) 0.002(2) -0.004(2) -0.002(2)
O9 0.021(2) 0.013(2) 0.013(3) 0.001(2) -0.008(2) -0.002(2)
O13 0.0177(15) 0.0164(15) 0.0164(15) -0.0009(9) -0.0039(9) -0.0016(9)
O18 0.020(2) 0.014(2) 0.018(2) 0.002(2) -0.004(2) -0.002(2)
O17 0.020(2) 0.017(2) 0.018(2) 0.003(2) -0.006(2) -0.003(2)
O15 0.018(2) 0.017(3) 0.018(3) 0.003(2) -0.006(2) -0.002(2)
O25 0.030(5) 0.024(5) 0.027(5) -0.007(4) -0.010(4) 0.005(4)
N3 0.008(4) 0.014(5) 0.003(5) 0.001(4) -0.001(3) 0.003(3)
N2 0.011(2) 0.011(2) 0.010(2) -0.0009(10) -0.0031(11) -0.0009(10)
N5 0.010(2) 0.010(2) 0.010(2) -0.0008(10) -0.0024(10) -0.0009(10)
O19 0.039(4) 0.018(4) 0.021(4) -0.003(3) -0.006(3) -0.005(3)
O60 0.031(4) 0.023(4) 0.028(5) 0.001(4) -0.012(4) 0.002(4)
O22 0.030(4) 0.021(4) 0.027(4) -0.001(3) -0.011(3) -0.004(3)
N4 0.010(2) 0.010(2) 0.010(2) -0.0005(10) -0.0025(10) -0.0006(10)
O16 0.027(2) 0.027(2) 0.026(2) 0.0018(18) -0.0051(17) -0.0033(17)
N1 0.024(5) 0.014(5) 0.005(5) 0.001(4) -0.002(4) 0.003(4)
O21 0.040(4) 0.023(4) 0.027(4) 0.003(3) -0.011(4) -0.007(3)
N7 0.020(5) 0.008(5) 0.019(6) -0.003(4) 0.003(4) -0.004(4)
N6 0.028(6) 0.019(5) 0.013(6) 0.006(4) -0.015(5) -0.002(4)
N8 0.020(5) 0.014(5) 0.016(6) 0.009(4) 0.002(4) -0.006(4)
C35 0.0175(18) 0.0173(18) 0.0171(18) -0.0016(10) -0.0044(10) -0.0017(10)
C75 0.0160(17) 0.0158(17) 0.0159(17) -0.0017(10) -0.0038(10) -0.0017(10)
C41 0.0173(17) 0.0172(17) 0.0172(17) -0.0017(10) -0.0042(10) -0.0020(10)
C37 0.0129(17) 0.0127(17) 0.0128(17) -0.0014(10) -0.0034(10) -0.0015(10)
C84 0.0129(18) 0.0130(18) 0.0126(18) -0.0010(10) -0.0035(10) -0.0015(10)
C71 0.0171(18) 0.0171(18) 0.0167(18) -0.0016(10) -0.0043(10) -0.0020(10)
C53 0.0134(17) 0.0132(18) 0.0133(18) -0.0011(10) -0.0036(10) -0.0014(10)
C39 0.0134(17) 0.0133(17) 0.0131(17) -0.0014(10) -0.0033(10) -0.0014(10)
C27 0.0173(18) 0.0170(18) 0.0168(18) -0.0015(10) -0.0044(10) -0.0017(10)
C19 0.0129(17) 0.0130(17) 0.0129(17) -0.0010(10) -0.0033(10) -0.0015(10)
C9 0.0160(17) 0.0158(17) 0.0159(17) -0.0017(10) -0.0041(10) -0.0016(10)
C73 0.0132(17) 0.0130(18) 0.0133(18) -0.0013(10) -0.0033(10) -0.0012(10)
C5 0.0163(19) 0.0161(19) 0.0158(19) -0.0015(10) -0.0040(10) -0.0018(10)
C77 0.0184(18) 0.0184(18) 0.0182(18) -0.0020(10) -0.0044(10) -0.0019(10)
C81 0.0150(18) 0.0148(18) 0.0144(18) -0.0012(10) -0.0038(10) -0.0018(10)
C12 0.0140(17) 0.0131(17) 0.0130(17) -0.0011(10) -0.0034(10) -0.0013(10)
C20 0.0144(18) 0.0146(18) 0.0141(18) -0.0013(10) -0.0038(10) -0.0016(10)
C14 0.0177(18) 0.0181(18) 0.0177(18) -0.0017(10) -0.0048(10) -0.0018(10)
C36 0.0174(18) 0.0171(18) 0.0171(18) -0.0013(10) -0.0044(10) -0.0020(10)
C16 0.0183(17) 0.0182(18) 0.0182(18) -0.0018(10) -0.0045(10) -0.0019(10)
C26 0.0155(17) 0.0155(17) 0.0151(17) -0.0017(10) -0.0038(10) -0.0017(10)
C28 0.0182(19) 0.0180(19) 0.0179(19) -0.0019(10) -0.0042(10) -0.0021(10)
C32 0.0170(17) 0.0172(17) 0.0171(17) -0.0018(10) -0.0042(10) -0.0019(10)
C24 0.0212(19) 0.0213(19) 0.0208(19) -0.0020(10) -0.0050(10) -0.0020(10)
C34 0.0192(18) 0.0189(18) 0.0189(18) -0.0018(10) -0.0049(10) -0.0019(10)
C30 0.0161(19) 0.0164(19) 0.0161(19) -0.0014(10) -0.0042(10) -0.0016(10)
C18 0.0159(17) 0.0158(17) 0.0157(17) -0.0015(10) -0.0041(10) -0.0017(10)
C38 0.018(3) 0.019(3) 0.019(3) -0.0010(18) -0.0051(18) -0.0031(18)
C22 0.0194(19) 0.0193(19) 0.0192(19) -0.0016(10) -0.0050(10) -0.0020(10)
C40 0.0171(19) 0.0168(19) 0.0169(19) -0.0019(10) -0.0039(10) -0.0019(10)
C42 0.023(3) 0.022(3) 0.022(3) -0.0022(19) -0.0054(18) -0.0025(18)
C51 0.0150(18) 0.0146(18) 0.0146(18) -0.0015(10) -0.0035(10) -0.0016(10)
C83 0.021(2) 0.020(2) 0.019(3) -0.0030(18) -0.0061(18) -0.0018(18)
C45 0.0173(19) 0.0171(19) 0.0167(19) -0.0018(10) -0.0041(10) -0.0017(10)
C13 0.0202(19) 0.0202(19) 0.0200(19) -0.0016(10) -0.0049(10) -0.0021(10)
C21 0.020(3) 0.019(3) 0.020(3) -0.0023(18) -0.0045(18) -0.0024(18)
C80 0.027(3) 0.026(3) 0.026(3) -0.0008(19) -0.0072(19) -0.0022(19)
C3 0.028(3) 0.029(3) 0.028(3) -0.0024(19) -0.0071(18) -0.0030(18)
C76 0.030(3) 0.030(3) 0.030(3) -0.0022(19) -0.0075(19) -0.0026(19)
C49 0.029(3) 0.028(3) 0.028(3) -0.0018(19) -0.0061(18) -0.0020(18)
C82 0.036(3) 0.035(3) 0.036(3) -0.0038(19) -0.008(2) -0.0041(19)
C25 0.032(3) 0.030(3) 0.030(3) -0.0026(19) -0.0058(18) -0.0021(18)
C43 0.031(3) 0.031(3) 0.032(3) -0.0030(19) -0.0073(19) -0.0032(19)
C11 0.041(4) 0.041(4) 0.041(4) -0.003(2) -0.011(2) -0.005(2)
C23 0.033(3) 0.033(3) 0.033(3) 0.0001(19) -0.0079(18) -0.0030(18)
O23 0.070(6) 0.069(7) 0.059(7) -0.004(6) -0.015(6) -0.009(6)
C74 0.068(5) 0.069(5) 0.068(5) -0.006(2) -0.017(2) -0.008(2)
C8 0.028(4) 0.026(4) 0.025(4) -0.003(4) -0.010(4) 0.002(4)
C1 0.046(3) 0.046(3) 0.045(3) -0.0036(19) -0.0099(19) -0.0037(19)
O24 0.071(3) 0.071(3) 0.071(3) -0.0070(3) -0.0170(7) -0.0077(4)

loop_
_atom_type_symbol
_atom_type_description
_atom_type_scat_dispersion_real
_atom_type_scat_dispersion_imag
_atom_type_scat_source
C C 0.0181 0.0091 'International Tables Vol C Tables 4.2.6.8 and 6.1.1.4'
H H 0.0000 0.0000 'International Tables Vol C Tables 4.2.6.8 and 6.1.1.4'
Dy Dy -9.8046 9.8477 'International Tables Vol C Tables 4.2.6.8 and 6.1.1.4'
N N 0.0311 0.0180 'International Tables Vol C Tables 4.2.6.8 and 6.1.1.4'
O O 0.0492 0.0322 'International Tables Vol C Tables 4.2.6.8 and 6.1.1.4'

loop_
_geom_angle_atom_site_label_1
_geom_angle_atom_site_label_2
_geom_angle_atom_site_label_3
_geom_angle
_geom_angle_site_symmetry_1
_geom_angle_site_symmetry_3
_geom_angle_publ_flag
Dy1 Dy1 Dy2 63.30(2) 2_666 2_666 ?
Dy1 Dy1 Dy4 62.468(19) 2_666 2_666 ?
Dy2 Dy1 Dy4 59.100(16) 2_666 2_666 ?
O8 Dy1 Dy1 38.7(2) . 2_666 ?
O8 Dy1 Dy1 37.6(2) 2_666 2_666 ?
O8 Dy1 Dy2 35.5(2) 2_666 2_666 ?
O8 Dy1 Dy2 96.8(2) . 2_666 ?
O8 Dy1 Dy4 95.6(2) . 2_666 ?
O8 Dy1 Dy4 35.6(2) 2_666 2_666 ?
O8 Dy1 O8 76.4(3) . 2_666 ?
O8 Dy1 O4 121.5(3) . . ?
O8 Dy1 O4 72.3(3) 2_666 . ?
O8 Dy1 O10 80.6(3) . . ?
O8 Dy1 O10 156.9(3) 2_666 . ?
O8 Dy1 O3 122.8(3) . . ?
O8 Dy1 O3 72.1(3) 2_666 . ?
O8 Dy1 O5 68.9(3) . . ?
O8 Dy1 O5 99.0(3) 2_666 . ?
O8 Dy1 O2 101.1(3) 2_666 . ?
O8 Dy1 O2 70.2(3) . . ?
O8 Dy1 O9 135.9(3) 2_666 . ?
O8 Dy1 O9 147.8(3) . . ?
O4 Dy1 Dy1 97.63(19) . 2_666 ?
O4 Dy1 Dy2 84.9(2) . 2_666 ?
O4 Dy1 Dy4 37.35(19) . 2_666 ?
O4 Dy1 O10 120.2(3) . . ?
O4 Dy1 O5 69.0(3) . . ?
O4 Dy1 O2 163.0(3) . . ?
O4 Dy1 O9 78.0(3) . . ?
O10 Dy1 Dy1 119.3(2) . 2_666 ?
O10 Dy1 Dy2 152.2(2) . 2_666 ?
O10 Dy1 Dy4 148.6(2) . 2_666 ?
O10 Dy1 O5 71.1(3) . . ?
O3 Dy1 Dy1 98.2(2) . 2_666 ?
O3 Dy1 Dy2 37.13(19) . 2_666 ?
O3 Dy1 Dy4 85.3(2) . 2_666 ?
O3 Dy1 O4 92.2(3) . . ?
O3 Dy1 O10 123.1(3) . . ?
O3 Dy1 O5 161.1(3) . . ?
O3 Dy1 O2 70.8(3) . . ?
O3 Dy1 O9 77.3(3) . . ?
O5 Dy1 Dy1 82.81(19) . 2_666 ?
O5 Dy1 Dy2 133.99(19) . 2_666 ?
O5 Dy1 Dy4 78.37(19) . 2_666 ?
O2 Dy1 Dy1 84.9(2) . 2_666 ?
O2 Dy1 Dy2 81.3(2) . 2_666 ?
O2 Dy1 Dy4 136.4(2) . 2_666 ?
O2 Dy1 O10 71.8(3) . . ?
O2 Dy1 O5 128.0(3) . . ?
O9 Dy1 Dy1 173.5(2) . 2_666 ?
O9 Dy1 Dy2 111.2(2) . 2_666 ?
O9 Dy1 Dy4 112.1(2) . 2_666 ?
O9 Dy1 O10 67.2(3) . . ?
O9 Dy1 O5 99.9(3) . . ?
O9 Dy1 O2 97.9(3) . . ?
O8 Dy2 Dy1 36.6(2) . 2_666 ?
O8 Dy2 O11 100.8(3) . . ?
O8 Dy2 O6 155.1(3) . . ?
O8 Dy2 O3 74.2(3) . 2_666 ?
O8 Dy2 O5 70.9(3) . . ?
O8 Dy2 O7 76.7(3) . . ?
O8 Dy2 N5 127.3(3) . . ?
O11 Dy2 Dy1 137.4(2) . 2_666 ?
O11 Dy2 O5 84.3(3) . . ?
O11 Dy2 O7 72.0(3) . . ?
O11 Dy2 N5 101.4(3) . . ?
O6 Dy2 Dy1 129.3(2) . 2_666 ?
O6 Dy2 O11 88.1(3) . . ?
O6 Dy2 O3 92.4(3) . 2_666 ?
O6 Dy2 O5 133.5(3) . . ?
O6 Dy2 O7 84.2(3) . . ?
O6 Dy2 N5 72.2(3) . . ?
O3 Dy2 Dy1 38.2(2) 2_666 2_666 ?
O3 Dy2 O11 168.2(3) 2_666 . ?
O3 Dy2 O5 103.8(3) 2_666 . ?
O3 Dy2 O7 96.3(3) 2_666 . ?
O3 Dy2 N5 90.0(3) 2_666 . ?
O5 Dy2 Dy1 82.1(2) . 2_666 ?
O5 Dy2 N5 64.7(3) . . ?
O7 Dy2 Dy1 90.2(2) . 2_666 ?
O7 Dy2 O5 135.1(3) . . ?
O7 Dy2 N5 155.9(3) . . ?
N5 Dy2 Dy1 108.6(2) . 2_666 ?
O8 Dy4 Dy1 36.2(2) . 2_666 ?
O8 Dy4 O4 73.8(3) . 2_666 ?
O8 Dy4 O14 105.7(3) . . ?
O8 Dy4 O7 75.3(3) . . ?
O8 Dy4 O2 70.8(3) . . ?
O8 Dy4 N2 129.8(3) . . ?
O4 Dy4 Dy1 38.4(2) 2_666 2_666 ?
O4 Dy4 O7 94.6(3) 2_666 . ?
O4 Dy4 O2 106.0(3) 2_666 . ?
O4 Dy4 N2 96.1(3) 2_666 . ?
O1 Dy4 Dy1 124.6(2) . 2_666 ?
O1 Dy4 O8 150.7(3) . . ?
O1 Dy4 O4 87.5(3) . 2_666 ?
O1 Dy4 O14 86.7(3) . . ?
O1 Dy4 O7 84.2(3) . . ?
O1 Dy4 O2 137.4(3) . . ?
O1 Dy4 N2 73.5(3) . . ?
O14 Dy4 Dy1 141.6(2) . 2_666 ?
O14 Dy4 O4 165.1(3) . 2_666 ?
O14 Dy4 O7 71.2(3) . . ?
O14 Dy4 O2 87.5(3) . . ?
O14 Dy4 N2 95.4(3) . . ?
O7 Dy4 Dy1 88.8(2) . 2_666 ?
O7 Dy4 N2 154.7(3) . . ?
O2 Dy4 Dy1 82.7(2) . 2_666 ?
O2 Dy4 O7 132.9(3) . . ?
O2 Dy4 N2 65.1(3) . . ?
N2 Dy4 Dy1 113.5(2) . 2_666 ?
O11 Dy3 O12 78.1(3) . . ?
O11 Dy3 O20 72.7(3) . . ?
O11 Dy3 O7 69.9(3) . . ?
O11 Dy3 O13 142.0(3) . . ?
O11 Dy3 O18 80.8(3) . . ?
O11 Dy3 O17 141.2(3) . . ?
O11 Dy3 O15 138.6(3) . . ?
O12 Dy3 O20 126.4(3) . . ?
O12 Dy3 O7 76.7(3) . . ?
O12 Dy3 O13 96.7(3) . . ?
O12 Dy3 O18 81.3(3) . . ?
O12 Dy3 O17 121.2(3) . . ?
O12 Dy3 O15 70.7(3) . . ?
O14 Dy3 O11 86.5(3) . . ?
O14 Dy3 O12 148.1(3) . . ?
O14 Dy3 O20 73.4(3) . . ?
O14 Dy3 O7 71.8(3) . . ?
O14 Dy3 O13 78.5(3) . . ?
O14 Dy3 O18 123.9(3) . . ?
O14 Dy3 O17 88.1(3) . . ?
O14 Dy3 O15 133.5(3) . . ?
O7 Dy3 O20 129.6(3) . . ?
O7 Dy3 O13 72.2(3) . . ?
O7 Dy3 O18 146.3(3) . . ?
O7 Dy3 O17 142.9(3) . . ?
O7 Dy3 O15 125.5(3) . . ?
O13 Dy3 O20 133.2(3) . . ?
O13 Dy3 O18 136.2(3) . . ?
O13 Dy3 O17 73.5(3) . . ?
O13 Dy3 O15 69.8(3) . . ?
O18 Dy3 O20 50.7(3) . . ?
O18 Dy3 O17 70.7(3) . . ?
O17 Dy3 O20 68.9(3) . . ?
O15 Dy3 O20 104.9(3) . . ?
O15 Dy3 O18 68.3(3) . . ?
O15 Dy3 O17 51.2(3) . . ?
Dy1 O8 Dy1 103.6(3) . 2_666 ?
Dy1 O8 Dy4 113.4(3) . . ?
Dy2 O8 Dy1 107.9(3) . 2_666 ?
Dy2 O8 Dy1 115.9(3) . . ?
Dy2 O8 Dy4 107.4(3) . . ?
Dy4 O8 Dy1 108.2(3) . 2_666 ?
Dy2 O11 Dy3 110.8(3) . . ?
C21 O11 Dy2 114.4(7) . . ?
C21 O11 Dy3 125.6(7) . . ?
C9 O6 Dy2 138.5(8) . . ?
Dy4 O4 Dy1 104.3(3) 2_666 . ?
C39 O4 Dy1 125.3(7) . . ?
C39 O4 Dy4 122.7(7) . 2_666 ?
Dy1 O10 H10A 109.7 . . ?
Dy1 O10 H10B 109.6 . . ?
H10A O10 H10B 104.3 . . ?
Dy2 O3 Dy1 104.7(3) 2_666 . ?
C37 O3 Dy1 125.3(7) . . ?
C37 O3 Dy2 123.6(7) . 2_666 ?
C41 O1 Dy4 136.5(8) . . ?
Dy3 O12 H12 113.3(17) . . ?
C23 O12 Dy3 136.3(8) . . ?
C23 O12 H12 109(2) . . ?
N7 O20 Dy3 94.7(7) . . ?
Dy2 O5 Dy1 102.0(3) . . ?
C12 O5 Dy1 133.6(8) . . ?
C12 O5 Dy2 120.5(8) . . ?
Dy3 O14 Dy4 113.3(4) . . ?
C38 O14 Dy4 118.1(7) . . ?
C38 O14 Dy3 123.4(7) . . ?
Dy2 O7 Dy4 99.6(3) . . ?
Dy2 O7 Dy3 106.2(3) . . ?
Dy4 O7 Dy3 103.5(3) . . ?
C8 O7 Dy2 111.9(7) . . ?
C8 O7 Dy4 114.5(7) . . ?
C8 O7 Dy3 119.0(8) . . ?
Dy4 O2 Dy1 104.2(3) . . ?
C19 O2 Dy1 133.1(8) . . ?
C19 O2 Dy4 119.9(8) . . ?
Dy1 O9 H9 117.8(17) . . ?
C83 O9 Dy1 131.4(7) . . ?
C83 O9 H9 109.9(19) . . ?
Dy3 O13 H13 117.0(16) . . ?
C25 O13 Dy3 133.7(8) . . ?
C25 O13 H13 109.3(17) . . ?
N7 O18 Dy3 97.8(7) . . ?
N8 O17 Dy3 94.9(7) . . ?
N8 O15 Dy3 96.9(7) . . ?
C82 O25 H25 109.5 . . ?
N2 N3 H3 124.2 . . ?
C19 N3 H3 124.2 . . ?
C19 N3 N2 111.7(9) . . ?
N3 N2 Dy4 118.7(7) . . ?
C32 N2 Dy4 129.3(9) . . ?
C32 N2 N3 111.8(10) . . ?
N4 N5 Dy2 116.3(7) . . ?
C75 N5 Dy2 128.4(8) . . ?
C75 N5 N4 114.1(10) . . ?
C43 O60 H60 109.5 . . ?
C76 O22 H22 109.5 . . ?
N5 N4 H4 120.8 . . ?
C12 N4 N5 118.4(10) . . ?
C12 N4 H4 120.8 . . ?
C71 N1 C28 121.3(11) . . ?
C71 N1 C24 121.4(11) . . ?
C24 N1 C28 117.2(11) . . ?
C11 O21 H21 109.5 . . ?
O18 N7 O20 116.6(10) . . ?
O19 N7 O20 121.2(12) . . ?
O19 N7 O18 122.1(11) . . ?
C34 N6 C22 122.7(12) . . ?
C34 N6 C13 122.0(11) . . ?
C22 N6 C13 115.3(11) . . ?
O17 N8 O15 117.0(10) . . ?
O16 N8 O17 123.2(11) . . ?
O16 N8 O15 119.8(11) . . ?
C41 C35 H35 118.7 . . ?
C41 C35 C71 122.6(12) . . ?
C71 C35 H35 118.7 . . ?
N5 C75 H75 116.7 . . ?
N5 C75 C18 126.7(12) . . ?
C18 C75 H75 116.7 . . ?
O1 C41 C35 119.5(12) . . ?
O1 C41 C26 121.7(12) . . ?
C35 C41 C26 118.8(12) . . ?
O3 C37 C84 119.4(11) . . ?
O3 C37 C53 122.1(11) . . ?
C84 C37 C53 118.5(11) . . ?
C37 C84 H84 119.6 . . ?
C5 C84 C37 120.7(11) . . ?
C5 C84 H84 119.6 . . ?
N1 C71 C35 121.6(12) . . ?
N1 C71 C77 120.5(12) . . ?
C35 C71 C77 118.0(12) . . ?
C37 C53 C19 119.1(11) . . ?
C20 C53 C37 119.3(12) . . ?
C20 C53 C19 121.5(11) . . ?
O4 C39 C73 122.1(11) . . ?
O4 C39 C81 121.0(11) . . ?
C81 C39 C73 116.6(11) . . ?
C14 C27 H27 118.5 . . ?
C14 C27 C18 123.1(12) . . ?
C18 C27 H27 118.5 . . ?
O2 C19 N3 124.5(12) . . ?
O2 C19 C53 119.5(11) . . ?
N3 C19 C53 115.9(10) . . ?
O6 C9 C36 119.4(11) . . ?
O6 C9 C18 120.0(12) . . ?
C36 C9 C18 120.5(12) . . ?
C39 C73 C12 119.2(11) . . ?
C51 C73 C39 120.6(12) . . ?
C51 C73 C12 120.2(11) . . ?
C84 C5 H5 119.9 . . ?
C84 C5 C30 120.2(12) . . ?
C30 C5 H5 119.9 . . ?
C71 C77 H77 120.4 . . ?
C16 C77 C71 119.3(12) . . ?
C16 C77 H77 120.4 . . ?
C39 C81 H81 119.4 . . ?
C45 C81 C39 121.3(12) . . ?
C45 C81 H81 119.4 . . ?
O5 C12 C73 118.1(11) . . ?
N4 C12 O5 120.0(11) . . ?
N4 C12 C73 121.9(11) . . ?
C53 C20 H20 119.2 . . ?
C30 C20 C53 121.6(12) . . ?
C30 C20 H20 119.2 . . ?
C27 C14 H14 119.5 . . ?
C27 C14 C34 121.0(12) . . ?
C34 C14 H14 119.5 . . ?
C9 C36 H36 118.7 . . ?
C9 C36 C34 122.6(12) . . ?
C34 C36 H36 118.7 . . ?
C77 C16 H16 118.4 . . ?
C77 C16 C26 123.1(13) . . ?
C26 C16 H16 118.4 . . ?
C41 C26 C16 118.2(12) . . ?
C41 C26 C32 124.5(12) . . ?
C16 C26 C32 117.3(12) . . ?
N1 C28 H28A 108.9 . . ?
N1 C28 H28B 108.9 . . ?
N1 C28 C42 113.3(11) . . ?
H28A C28 H28B 107.7 . . ?
C42 C28 H28A 108.9 . . ?
C42 C28 H28B 108.9 . . ?
N2 C32 C26 126.9(12) . . ?
N2 C32 H32 116.5 . . ?
C26 C32 H32 116.5 . . ?
N1 C24 H24A 109.1 . . ?
N1 C24 H24B 109.1 . . ?
N1 C24 C3 112.7(12) . . ?
H24A C24 H24B 107.8 . . ?
C3 C24 H24A 109.1 . . ?
C3 C24 H24B 109.1 . . ?
N6 C34 C14 122.0(12) . . ?
N6 C34 C36 121.5(12) . . ?
C36 C34 C14 116.4(12) . . ?
C5 C30 H30 120.2 . . ?
C20 C30 C5 119.6(12) . . ?
C20 C30 H30 120.2 . . ?
C75 C18 C27 119.0(11) . . ?
C75 C18 C9 124.7(12) . . ?
C27 C18 C9 116.2(12) . . ?
O14 C38 H38A 109.5 . . ?
O14 C38 H38B 109.5 . . ?
O14 C38 H38C 109.5 . . ?
H38A C38 H38B 109.5 . . ?
H38A C38 H38C 109.5 . . ?
H38B C38 H38C 109.5 . . ?
N6 C22 H22A 109.2 . . ?
N6 C22 H22B 109.2 . . ?
N6 C22 C80 111.9(11) . . ?
H22A C22 H22B 107.9 . . ?
C80 C22 H22A 109.2 . . ?
C80 C22 H22B 109.2 . . ?
C51 C40 H40 120.2 . . ?
C51 C40 C45 119.5(12) . . ?
C45 C40 H40 120.2 . . ?
C28 C42 H42A 109.5 . . ?
C28 C42 H42B 109.5 . . ?
C28 C42 H42C 109.5 . . ?
H42A C42 H42B 109.5 . . ?
H42A C42 H42C 109.5 . . ?
H42B C42 H42C 109.5 . . ?
C73 C51 H51 119.6 . . ?
C40 C51 C73 120.7(12) . . ?
C40 C51 H51 119.6 . . ?
O9 C83 H83A 109.5 . . ?
O9 C83 H83B 109.5 . . ?
O9 C83 H83C 109.5 . . ?
H83A C83 H83B 109.5 . . ?
H83A C83 H83C 109.5 . . ?
H83B C83 H83C 109.5 . . ?
C81 C45 H45 119.4 . . ?
C40 C45 C81 121.2(13) . . ?
C40 C45 H45 119.4 . . ?
N6 C13 H13A 109.1 . . ?
N6 C13 H13B 109.1 . . ?
N6 C13 C49 112.4(11) . . ?
H13A C13 H13B 107.8 . . ?
C49 C13 H13A 109.1 . . ?
C49 C13 H13B 109.1 . . ?
O11 C21 H21A 109.5 . . ?
O11 C21 H21B 109.5 . . ?
O11 C21 H21C 109.5 . . ?
H21A C21 H21B 109.5 . . ?
H21A C21 H21C 109.5 . . ?
H21B C21 H21C 109.5 . . ?
C22 C80 H80A 109.5 . . ?
C22 C80 H80B 109.5 . . ?
C22 C80 H80C 109.5 . . ?
H80A C80 H80B 109.5 . . ?
H80A C80 H80C 109.5 . . ?
H80B C80 H80C 109.5 . . ?
C24 C3 H3A 109.5 . . ?
C24 C3 H3B 109.5 . . ?
C24 C3 H3C 109.5 . . ?
H3A C3 H3B 109.5 . . ?
H3A C3 H3C 109.5 . . ?
H3B C3 H3C 109.5 . . ?
O22 C76 H76A 109.5 . . ?
O22 C76 H76B 109.5 . . ?
O22 C76 H76C 109.5 . . ?
H76A C76 H76B 109.5 . . ?
H76A C76 H76C 109.5 . . ?
H76B C76 H76C 109.5 . . ?
C13 C49 H49A 109.5 . . ?
C13 C49 H49B 109.5 . . ?
C13 C49 H49C 109.5 . . ?
H49A C49 H49B 109.5 . . ?
H49A C49 H49C 109.5 . . ?
H49B C49 H49C 109.5 . . ?
O25 C82 H82A 109.5 . . ?
O25 C82 H82B 109.5 . . ?
O25 C82 H82C 109.5 . . ?
H82A C82 H82B 109.5 . . ?
H82A C82 H82C 109.5 . . ?
H82B C82 H82C 109.5 . . ?
O13 C25 H25A 109.5 . . ?
O13 C25 H25B 109.5 . . ?
O13 C25 H25C 109.5 . . ?
H25A C25 H25B 109.5 . . ?
H25A C25 H25C 109.5 . . ?
H25B C25 H25C 109.5 . . ?
O60 C43 H43A 109.5 . . ?
O60 C43 H43B 109.5 . . ?
O60 C43 H43C 109.5 . . ?
H43A C43 H43B 109.5 . . ?
H43A C43 H43C 109.5 . . ?
H43B C43 H43C 109.5 . . ?
O21 C11 H11A 109.5 . . ?
O21 C11 H11B 109.5 . . ?
O21 C11 H11C 109.5 . . ?
H11A C11 H11B 109.5 . . ?
H11A C11 H11C 109.5 . . ?
H11B C11 H11C 109.5 . . ?
O12 C23 H23A 109.5 . . ?
O12 C23 H23B 109.5 . . ?
O12 C23 H23C 109.5 . . ?
H23A C23 H23B 109.5 . . ?
H23A C23 H23C 109.5 . . ?
H23B C23 H23C 109.5 . . ?
C74 O23 H23 109.5 . . ?
O23 C74 H74A 109.5 . . ?
O23 C74 H74B 109.5 . . ?
O23 C74 H74C 109.5 . . ?
H74A C74 H74B 109.5 . . ?
H74A C74 H74C 109.5 . . ?
H74B C74 H74C 109.5 . . ?
O7 C8 H8A 109.5 . . ?
O7 C8 H8B 109.5 . . ?
O7 C8 H8C 109.5 . . ?
H8A C8 H8B 109.5 . . ?
H8A C8 H8C 109.5 . . ?
H8B C8 H8C 109.5 . . ?
H1A C1 H1B 109.5 . . ?
H1A C1 H1C 109.5 . . ?
H1B C1 H1C 109.5 . . ?
O24 C1 H1A 109.5 . . ?
O24 C1 H1B 109.5 . . ?
O24 C1 H1C 109.5 . . ?
C1 O24 H24 109.5 . . ?

loop_
_geom_bond_atom_site_label_1
_geom_bond_atom_site_label_2
_geom_bond_distance
_geom_bond_site_symmetry_2
_geom_bond_publ_flag
Dy1 Dy1 3.5742(12) 2_666 ?
Dy1 Dy2 3.6701(9) 2_666 ?
Dy1 Dy4 3.7034(8) 2_666 ?
Dy1 O8 2.301(8) 2_666 ?
Dy1 O8 2.246(9) . ?
Dy1 O4 2.371(8) . ?
Dy1 O10 2.491(8) . ?
Dy1 O3 2.344(8) . ?
Dy1 O5 2.498(8) . ?
Dy1 O2 2.419(8) . ?
Dy1 O9 2.401(9) . ?
Dy2 Dy1 3.6701(8) 2_666 ?
Dy2 O8 2.239(8) . ?
Dy2 O11 2.298(8) . ?
Dy2 O6 2.249(9) . ?
Dy2 O3 2.290(8) 2_666 ?
Dy2 O5 2.393(9) . ?
Dy2 O7 2.359(9) . ?
Dy2 N5 2.463(9) . ?
Dy4 Dy1 3.7034(8) 2_666 ?
Dy4 O8 2.271(8) . ?
Dy4 O4 2.319(8) 2_666 ?
Dy4 O1 2.257(9) . ?
Dy4 O14 2.299(8) . ?
Dy4 O7 2.401(9) . ?
Dy4 O2 2.364(9) . ?
Dy4 N2 2.455(10) . ?
Dy3 O11 2.349(8) . ?
Dy3 O12 2.389(9) . ?
Dy3 O20 2.557(9) . ?
Dy3 O14 2.237(9) . ?
Dy3 O7 2.426(8) . ?
Dy3 O13 2.448(9) . ?
Dy3 O18 2.494(9) . ?
Dy3 O17 2.511(9) . ?
Dy3 O15 2.462(9) . ?
O8 Dy1 2.301(8) 2_666 ?
O11 C21 1.411(15) . ?
O6 C9 1.338(15) . ?
O4 Dy4 2.319(8) 2_666 ?
O4 C39 1.332(14) . ?
O10 H10A 0.8729 . ?
O10 H10B 0.8738 . ?
O3 Dy2 2.290(8) 2_666 ?
O3 C37 1.334(14) . ?
O1 C41 1.329(15) . ?
O12 H12 0.872(10) . ?
O12 C23 1.445(18) . ?
O20 N7 1.272(14) . ?
O5 C12 1.334(14) . ?
O14 C38 1.410(15) . ?
O7 C8 1.471(17) . ?
O2 C19 1.308(15) . ?
O9 H9 0.875(10) . ?
O9 C83 1.412(16) . ?
O13 H13 0.870(10) . ?
O13 C25 1.420(17) . ?
O18 N7 1.270(15) . ?
O17 N8 1.253(15) . ?
O15 N8 1.268(14) . ?
O25 H25 0.8400 . ?
O25 C82 1.389(19) . ?
N3 H3 0.8800 . ?
N3 N2 1.421(14) . ?
N3 C19 1.316(15) . ?
N2 C32 1.309(16) . ?
N5 N4 1.394(14) . ?
N5 C75 1.304(16) . ?
O19 N7 1.232(15) . ?
O60 H60 0.8400 . ?
O60 C43 1.436(18) . ?
O22 H22 0.8400 . ?
O22 C76 1.440(18) . ?
N4 H4 0.8800 . ?
N4 C12 1.267(16) . ?
O16 N8 1.231(15) . ?
N1 C71 1.370(17) . ?
N1 C28 1.472(16) . ?
N1 C24 1.456(17) . ?
O21 H21 0.8400 . ?
O21 C11 1.42(2) . ?
N6 C34 1.342(18) . ?
N6 C22 1.460(16) . ?
N6 C13 1.481(17) . ?
C35 H35 0.9500 . ?
C35 C41 1.397(19) . ?
C35 C71 1.412(17) . ?
C75 H75 0.9500 . ?
C75 C18 1.399(19) . ?
C41 C26 1.408(18) . ?
C37 C84 1.404(18) . ?
C37 C53 1.421(17) . ?
C84 H84 0.9500 . ?
C84 C5 1.394(17) . ?
C71 C77 1.415(18) . ?
C53 C19 1.486(18) . ?
C53 C20 1.402(16) . ?
C39 C73 1.433(17) . ?
C39 C81 1.417(18) . ?
C27 H27 0.9500 . ?
C27 C14 1.36(2) . ?
C27 C18 1.424(17) . ?
C9 C36 1.382(19) . ?
C9 C18 1.444(17) . ?
C73 C12 1.468(18) . ?
C73 C51 1.402(16) . ?
C5 H5 0.9500 . ?
C5 C30 1.401(18) . ?
C77 H77 0.9500 . ?
C77 C16 1.37(2) . ?
C81 H81 0.9500 . ?
C81 C45 1.388(17) . ?
C20 H20 0.9500 . ?
C20 C30 1.368(19) . ?
C14 H14 0.9500 . ?
C14 C34 1.441(18) . ?
C36 H36 0.9500 . ?
C36 C34 1.423(18) . ?
C16 H16 0.9500 . ?
C16 C26 1.414(17) . ?
C26 C32 1.426(19) . ?
C28 H28A 0.9900 . ?
C28 H28B 0.9900 . ?
C28 C42 1.538(18) . ?
C32 H32 0.9500 . ?
C24 H24A 0.9900 . ?
C24 H24B 0.9900 . ?
C24 C3 1.533(19) . ?
C30 H30 0.9500 . ?
C38 H38A 0.9800 . ?
C38 H38B 0.9800 . ?
C38 H38C 0.9800 . ?
C22 H22A 0.9900 . ?
C22 H22B 0.9900 . ?
C22 C80 1.520(19) . ?
C40 H40 0.9500 . ?
C40 C51 1.382(19) . ?
C40 C45 1.382(19) . ?
C42 H42A 0.9800 . ?
C42 H42B 0.9800 . ?
C42 H42C 0.9800 . ?
C51 H51 0.9500 . ?
C83 H83A 0.9800 . ?
C83 H83B 0.9800 . ?
C83 H83C 0.9800 . ?
C45 H45 0.9500 . ?
C13 H13A 0.9900 . ?
C13 H13B 0.9900 . ?
C13 C49 1.52(2) . ?
C21 H21A 0.9800 . ?
C21 H21B 0.9800 . ?
C21 H21C 0.9800 . ?
C80 H80A 0.9800 . ?
C80 H80B 0.9800 . ?
C80 H80C 0.9800 . ?
C3 H3A 0.9800 . ?
C3 H3B 0.9800 . ?
C3 H3C 0.9800 . ?
C76 H76A 0.9800 . ?
C76 H76B 0.9800 . ?
C76 H76C 0.9800 . ?
C49 H49A 0.9800 . ?
C49 H49B 0.9800 . ?
C49 H49C 0.9800 . ?
C82 H82A 0.9800 . ?
C82 H82B 0.9800 . ?
C82 H82C 0.9800 . ?
C25 H25A 0.9800 . ?
C25 H25B 0.9800 . ?
C25 H25C 0.9800 . ?
C43 H43A 0.9800 . ?
C43 H43B 0.9800 . ?
C43 H43C 0.9800 . ?
C11 H11A 0.9800 . ?
C11 H11B 0.9800 . ?
C11 H11C 0.9800 . ?
C23 H23A 0.9800 . ?
C23 H23B 0.9800 . ?
C23 H23C 0.9800 . ?
O23 H23 0.8400 . ?
O23 C74 1.35(3) . ?
C74 H74A 0.9800 . ?
C74 H74B 0.9800 . ?
C74 H74C 0.9800 . ?
C8 H8A 0.9800 . ?
C8 H8B 0.9800 . ?
C8 H8C 0.9800 . ?
C1 H1A 0.9800 . ?
C1 H1B 0.9800 . ?
C1 H1C 0.9800 . ?
C1 O24 1.79(3) . ?
O24 H24 0.8400 . ?

loop_
_geom_torsion_atom_site_label_1
_geom_torsion_atom_site_label_2
_geom_torsion_atom_site_label_3
_geom_torsion_atom_site_label_4
_geom_torsion
_geom_torsion_site_symmetry_1
_geom_torsion_site_symmetry_2
_geom_torsion_site_symmetry_3
_geom_torsion_site_symmetry_4
_geom_torsion_publ_flag
Dy1 O4 C39 C73 60.8(14) . . . . ?
Dy1 O4 C39 C81 -124.8(10) . . . . ?
Dy1 O3 C37 C84 129.3(10) . . . . ?
Dy1 O3 C37 C53 -53.2(14) . . . . ?
Dy1 O5 C12 N4 -152.6(9) . . . . ?
Dy1 O5 C12 C73 29.6(16) . . . . ?
Dy1 O2 C19 N3 160.4(9) . . . . ?
Dy1 O2 C19 C53 -22.5(16) . . . . ?
Dy2 O6 C9 C36 -157.3(9) . . . . ?
Dy2 O6 C9 C18 24.2(18) . . . . ?
Dy2 O3 C37 C84 -83.3(12) 2_666 . . . ?
Dy2 O3 C37 C53 94.2(12) 2_666 . . . ?
Dy2 O5 C12 N4 1.0(15) . . . . ?
Dy2 O5 C12 C73 -176.8(8) . . . . ?
Dy2 N5 N4 C12 3.7(13) . . . . ?
Dy2 N5 C75 C18 -21.1(18) . . . . ?
Dy4 O4 C39 C73 -83.7(13) 2_666 . . . ?
Dy4 O4 C39 C81 90.7(12) 2_666 . . . ?
Dy4 O1 C41 C35 149.3(10) . . . . ?
Dy4 O1 C41 C26 -32.3(18) . . . . ?
Dy4 O2 C19 N3 2.3(15) . . . . ?
Dy4 O2 C19 C53 179.4(8) . . . . ?
Dy4 N2 C32 C26 4.5(19) . . . . ?
Dy3 O20 N7 O18 4.5(10) . . . . ?
Dy3 O20 N7 O19 -175.8(10) . . . . ?
Dy3 O18 N7 O20 -4.6(11) . . . . ?
Dy3 O18 N7 O19 175.6(10) . . . . ?
Dy3 O17 N8 O15 -1.5(11) . . . . ?
Dy3 O17 N8 O16 178.8(11) . . . . ?
Dy3 O15 N8 O17 1.6(11) . . . . ?
Dy3 O15 N8 O16 -178.8(10) . . . . ?
O6 C9 C36 C34 -179.7(11) . . . . ?
O6 C9 C18 C75 4.5(19) . . . . ?
O6 C9 C18 C27 -177.5(11) . . . . ?
O4 C39 C73 C12 -3.9(17) . . . . ?
O4 C39 C73 C51 174.4(11) . . . . ?
O4 C39 C81 C45 -176.7(11) . . . . ?
O3 C37 C84 C5 179.2(11) . . . . ?
O3 C37 C53 C19 -3.4(17) . . . . ?
O3 C37 C53 C20 -179.1(11) . . . . ?
O1 C41 C26 C16 -179.6(11) . . . . ?
O1 C41 C26 C32 3(2) . . . . ?
N3 N2 C32 C26 179.7(11) . . . . ?
N2 N3 C19 O2 -3.4(16) . . . . ?
N2 N3 C19 C53 179.4(9) . . . . ?
N5 N4 C12 O5 -3.2(16) . . . . ?
N5 N4 C12 C73 174.5(10) . . . . ?
N5 C75 C18 C27 179.1(12) . . . . ?
N5 C75 C18 C9 -3(2) . . . . ?
N4 N5 C75 C18 171.6(12) . . . . ?
N1 C71 C77 C16 -176.2(12) . . . . ?
C35 C41 C26 C16 -1.2(18) . . . . ?
C35 C41 C26 C32 -178.5(12) . . . . ?
C35 C71 C77 C16 2.5(18) . . . . ?
C75 N5 N4 C12 172.6(11) . . . . ?
C41 C35 C71 N1 175.7(12) . . . . ?
C41 C35 C71 C77 -3.0(19) . . . . ?
C41 C26 C32 N2 8(2) . . . . ?
C37 C84 C5 C30 0.3(18) . . . . ?
C37 C53 C19 O2 40.9(16) . . . . ?
C37 C53 C19 N3 -141.8(11) . . . . ?
C37 C53 C20 C30 -0.4(18) . . . . ?
C84 C37 C53 C19 174.1(11) . . . . ?
C84 C37 C53 C20 -1.6(17) . . . . ?
C84 C5 C30 C20 -2.3(19) . . . . ?
C71 N1 C28 C42 80.0(15) . . . . ?
C71 N1 C24 C3 -78.0(16) . . . . ?
C71 C35 C41 O1 -179.2(11) . . . . ?
C71 C35 C41 C26 2.4(19) . . . . ?
C71 C77 C16 C26 -2(2) . . . . ?
C53 C37 C84 C5 1.7(17) . . . . ?
C53 C20 C30 C5 2.3(19) . . . . ?
C39 C73 C12 O5 -39.5(16) . . . . ?
C39 C73 C12 N4 142.8(12) . . . . ?
C39 C73 C51 C40 1.9(18) . . . . ?
C39 C81 C45 C40 2.5(19) . . . . ?
C27 C14 C34 N6 -175.5(13) . . . . ?
C27 C14 C34 C36 2.2(19) . . . . ?
C19 N3 N2 Dy4 2.9(12) . . . . ?
C19 N3 N2 C32 -172.9(10) . . . . ?
C19 C53 C20 C30 -176.0(11) . . . . ?
C9 C36 C34 N6 175.7(12) . . . . ?
C9 C36 C34 C14 -2.0(19) . . . . ?
C73 C39 C81 C45 -2.0(17) . . . . ?
C77 C16 C26 C41 0.9(19) . . . . ?
C77 C16 C26 C32 178.4(12) . . . . ?
C81 C39 C73 C12 -178.5(11) . . . . ?
C81 C39 C73 C51 -0.1(17) . . . . ?
C12 C73 C51 C40 -179.8(11) . . . . ?
C20 C53 C19 O2 -143.5(12) . . . . ?
C20 C53 C19 N3 33.9(17) . . . . ?
C14 C27 C18 C75 174.3(12) . . . . ?
C14 C27 C18 C9 -3.8(19) . . . . ?
C36 C9 C18 C75 -174.0(12) . . . . ?
C36 C9 C18 C27 4.0(18) . . . . ?
C16 C26 C32 N2 -168.8(12) . . . . ?
C28 N1 C71 C35 176.9(11) . . . . ?
C28 N1 C71 C77 -4.4(18) . . . . ?
C28 N1 C24 C3 104.3(13) . . . . ?
C24 N1 C71 C35 -0.7(19) . . . . ?
C24 N1 C71 C77 178.0(11) . . . . ?
C24 N1 C28 C42 -102.2(14) . . . . ?
C34 N6 C22 C80 94.6(15) . . . . ?
C34 N6 C13 C49 83.9(16) . . . . ?
C18 C27 C14 C34 1(2) . . . . ?
C18 C9 C36 C34 -1.1(19) . . . . ?
C22 N6 C34 C14 -2(2) . . . . ?
C22 N6 C34 C36 -179.9(12) . . . . ?
C22 N6 C13 C49 -95.0(14) . . . . ?
C51 C73 C12 O5 142.1(11) . . . . ?
C51 C73 C12 N4 -35.6(18) . . . . ?
C51 C40 C45 C81 -0.7(19) . . . . ?
C45 C40 C51 C73 -1.5(18) . . . . ?
C13 N6 C34 C14 178.9(12) . . . . ?
C13 N6 C34 C36 1.3(19) . . . . ?
C13 N6 C22 C80 -86.5(14) . . . . ?
